data_1572835
loop_
_publ_author_name
'Izzotti, Anthony R.'
'Gleason, James L.'

_publ_section_title
;
 Driving <i>tert</i>-butyl axial: the surprising cyclopropyl effect.
;
_journal_issue 44
_journal_name_full 'Chemical science'
_journal_page_first 18592
_journal_page_last 18600
_journal_paper_doi 10.1039/d4sc05470a
_journal_volume 15
_journal_year 2024
_chemical_absolute_configuration rm
_chemical_formula_moiety 'C20 H26 N2, H2 O, 2(C7 H7 O3 S)'
_chemical_formula_sum 'C34 H42 N2 O7 S2'
_chemical_formula_weight 654.81
_chemical_name_systematic '4,7-dibenzyl-4,7-diazaspiro[2.5]octane-4,7-diium di-4-methylbenzenesulfonate hydrate'
_space_group_crystal_system monoclinic
_space_group_IT_number 4
_space_group_name_Hall 'P 2yb'
_space_group_name_H-M_alt 'P 1 21 1'
_atom_sites_solution_hydrogens mixed
_atom_sites_solution_primary iterative
_atom_sites_solution_secondary difmap
_audit_creation_date 2024-07-31
_audit_creation_method
;
Olex2 1.5
(compiled 2023.08.17 svn.r577a77a9 for OlexSys, GUI svn.r6817)
;
_audit_update_record
;
2024-08-01 deposited with the CCDC.	2024-10-03 downloaded from the CCDC.
;
_cell_angle_alpha 90
_cell_angle_beta 118.580(14)
_cell_angle_gamma 90
_cell_formula_units_Z 2
_cell_length_a 14.120(3)
_cell_length_b 9.381(2)
_cell_length_c 14.431(3)
_cell_measurement_reflns_used 4842
_cell_measurement_temperature 298(2)
_cell_measurement_theta_max 72.411
_cell_measurement_theta_min 3.488
_cell_volume 1678.6(7)
_computing_cell_refinement 'Bruker APEX3'
_computing_data_collection 'Bruker APEX3'
_computing_data_reduction 'Bruker APEX3'
_computing_molecular_graphics 'Olex2 1.5 (Dolomanov et al., 2009)'
_computing_publication_material 'Olex2 1.5 (Dolomanov et al., 2009)'
_computing_structure_refinement 'SHELXL-2019/2 (Sheldrick, 2019)'
_computing_structure_solution 'SHELXT 2014/5 (Sheldrick, 2014)'
_diffrn_ambient_temperature 298(2)
_diffrn_measured_fraction_theta_full 0.994
_diffrn_measured_fraction_theta_max 0.989
_diffrn_measurement_device_type 'Bruker D8'
_diffrn_measurement_method '\w and \f scans'
_diffrn_radiation_type CuK\a
_diffrn_radiation_wavelength 1.54178
_diffrn_reflns_av_R_equivalents 0.1585
_diffrn_reflns_av_unetI/netI 0.0952
_diffrn_reflns_Laue_measured_fraction_full 0.994
_diffrn_reflns_Laue_measured_fraction_max 0.989
_diffrn_reflns_limit_h_max 17
_diffrn_reflns_limit_h_min -17
_diffrn_reflns_limit_k_max 11
_diffrn_reflns_limit_k_min -11
_diffrn_reflns_limit_l_max 17
_diffrn_reflns_limit_l_min -17
_diffrn_reflns_number 29994
_diffrn_reflns_point_group_measured_fraction_full 0.991
_diffrn_reflns_point_group_measured_fraction_max 0.983
_diffrn_reflns_theta_full 67.679
_diffrn_reflns_theta_max 72.411
_diffrn_reflns_theta_min 3.488
_exptl_absorpt_coefficient_mu 1.847
_exptl_absorpt_correction_T_max 0.7536
_exptl_absorpt_correction_T_min 0.5385
_exptl_absorpt_correction_type multi-scan
_exptl_absorpt_process_details 'Bruker AXScale'
_exptl_crystal_colour colorless
_exptl_crystal_density_diffrn 1.296
_exptl_crystal_density_method 'not measured'
_exptl_crystal_description needle
_exptl_crystal_F_000 696
_exptl_crystal_size_max 0.65
_exptl_crystal_size_mid 0.074
_exptl_crystal_size_min 0.053
_refine_diff_density_max 0.255
_refine_diff_density_min -0.306
_refine_diff_density_rms 0.051
_refine_ls_abs_structure_details
;
 Flack x determined using 1706 quotients [(I+)-(I-)]/[(I+)+(I-)]
 (Parsons, Flack and Wagner, Acta Cryst. B69 (2013) 249-259).
;
_refine_ls_abs_structure_Flack 0.038(12)
_refine_ls_extinction_coef 0.023(2)
_refine_ls_extinction_expression Fc^*^=kFc[1+0.001xFc^2^\l^3^/sin(2\q)]^-1/4^
_refine_ls_extinction_method 'SHELXL-2019/2 (Sheldrick 2019)'
_refine_ls_goodness_of_fit_ref 1.038
_refine_ls_hydrogen_treatment constr
_refine_ls_matrix_type full
_refine_ls_number_parameters 445
_refine_ls_number_reflns 6534
_refine_ls_number_restraints 394
_refine_ls_restrained_S_all 1.027
_refine_ls_R_factor_all 0.0758
_refine_ls_R_factor_gt 0.0502
_refine_ls_shift/su_max 0.000
_refine_ls_shift/su_mean 0.000
_refine_ls_structure_factor_coef Fsqd
_refine_ls_weighting_details 'w=1/[\s^2^(Fo^2^)+(0.0666P)^2^] where P=(Fo^2^+2Fc^2^)/3'
_refine_ls_weighting_scheme calc
_refine_ls_wR_factor_gt 0.1277
_refine_ls_wR_factor_ref 0.1453
_reflns_Friedel_coverage 0.866
_reflns_Friedel_fraction_full 0.988
_reflns_Friedel_fraction_max 0.975
_reflns_number_gt 4842
_reflns_number_total 6534
_reflns_threshold_expression 'I > 2\s(I)'
_cod_data_source_file d4sc05470a3.cif
_cod_data_source_block AI11106
_cod_depositor_comments 'Adding full bibliography for 1572833--1572835.cif.'
_cod_original_cell_volume 1678.5(7)
_cod_database_code 1572835
_shelx_shelxl_version_number 2019/3
_shelx_space_group_comment
;
The symmetry employed for this shelxl refinement is uniquely defined
by the following loop, which should always be used as a source of
symmetry information in preference to the above space-group names.
They are only intended as comments.
;
_shelx_estimated_absorpt_t_max 0.908
_shelx_estimated_absorpt_t_min 0.380
_olex2_refinement_description
;
1. Uiso/Uaniso restraints and constraints
S1A \\sim O0AA \\sim O2AA \\sim O1AA: within 2A with sigma of 0.02 and sigma
for terminal atoms of 0.02 within 2A
S1A \\sim O4A \\sim O3A \\sim O2A: within 2A with sigma of 0.02 and sigma for
terminal atoms of 0.02 within 2A
Uanis(C11A) \\sim Ueq, Uanis(O1W) \\sim Ueq: with sigma of 0.005 and sigma for
terminal atoms of 0.01
Uanis(O1W) = Uanis(O2W)
2. Rigid body (RIGU) restrains
 All non-hydrogen atoms
 with sigma for 1-2 distances of 0.004 and sigma for 1-3 distances of 0.004
3. Others
 Sof(O0AA)=Sof(O1AA)=Sof(O2AA)=1-FVAR(1)
 Sof(O2A)=Sof(O3A)=Sof(O4A)=FVAR(1)
 Sof(O2W)=Sof(H2WA)=Sof(H2WB)=1-FVAR(2)
 Sof(O1W)=Sof(H1WA)=Sof(H1WB)=FVAR(2)
4.a Free rotating group:
 O1W(H1WA,H1WB), O2W(H2WA,H2WB)
4.b Ternary CH refined with riding coordinates:
 N1(H1), N4(H4)
4.c Secondary CH2 refined with riding coordinates:
 C3(H3A,H3B), C6(H6A,H6B), C5(H5A,H5B), C9(H9A,H9B), C8(H8A,H8B), C7(H7A,H7B),
 C16(H16A,H16B)
4.d Aromatic/amide H refined with riding coordinates:
 C11(H11), C12(H12), C13(H13), C14(H14), C15(H15), C18(H18), C19(H19),
 C20(H20), C21(H21), C22(H22), C6A(H6AA), C7A(H7AA), C6B(H6BA), C7B(H7BA),
 C9A(H9AA), C10A(H10A), C9B(H9BA), C10B(H10B)
4.e Idealised Me refined with riding coordinates:
 C11A(H11A,H11B,H11C), C11B(H11D,H11E,H11F)
;
_olex2_submission_special_instructions 'No special instructions were received'

loop_
_space_group_symop_operation_xyz
'x, y, z'
'-x, y+1/2, -z'

loop_
_atom_site_label
_atom_site_type_symbol
_atom_site_fract_x
_atom_site_fract_y
_atom_site_fract_z
_atom_site_U_iso_or_equiv
_atom_site_adp_type
_atom_site_occupancy
_atom_site_site_symmetry_order
_atom_site_calc_flag
_atom_site_refinement_flags_posn
_atom_site_refinement_flags_adp
_atom_site_refinement_flags_occupancy
_atom_site_disorder_assembly
_atom_site_disorder_group
N1 N 0.4935(3) 0.3270(4) 0.6951(3) 0.0445(8) Uani 1 1 d . . . . .
H1 H 0.537983 0.407996 0.735463 0.053 Uiso 1 1 calc R U . . .
C2 C 0.3837(3) 0.3514(4) 0.6829(3) 0.0434(9) Uani 1 1 d . . . . .
C3 C 0.3037(4) 0.2457(5) 0.6108(3) 0.0461(9) Uani 1 1 d . . . . .
H3A H 0.234075 0.264023 0.606416 0.055 Uiso 1 1 calc R U . . .
H3B H 0.326274 0.150462 0.638852 0.055 Uiso 1 1 calc R U . . .
N4 N 0.2937(3) 0.2546(4) 0.5029(3) 0.0465(8) Uani 1 1 d . . . . .
H4 H 0.268630 0.350595 0.475265 0.056 Uiso 1 1 calc R U . . .
C6 C 0.4855(4) 0.3351(5) 0.5879(3) 0.0512(10) Uani 1 1 d . . . . .
H6A H 0.555417 0.313916 0.593859 0.061 Uiso 1 1 calc R U . . .
H6B H 0.466188 0.431549 0.561119 0.061 Uiso 1 1 calc R U . . .
C5 C 0.4034(4) 0.2334(5) 0.5110(4) 0.0528(10) Uani 1 1 d . . . . .
H5A H 0.427209 0.136355 0.533266 0.063 Uiso 1 1 calc R U . . .
H5B H 0.398033 0.246931 0.442020 0.063 Uiso 1 1 calc R U . . .
C9 C 0.5506(4) 0.1930(5) 0.7559(4) 0.0556(11) Uani 1 1 d . . . . .
H9A H 0.510456 0.109784 0.717133 0.067 Uiso 1 1 calc R U . . .
H9B H 0.621881 0.188173 0.761822 0.067 Uiso 1 1 calc R U . . .
C8 C 0.3509(5) 0.5027(5) 0.6798(4) 0.0616(13) Uani 1 1 d . . . . .
H8A H 0.276224 0.527272 0.632548 0.074 Uiso 1 1 calc R U . . .
H8B H 0.402812 0.575957 0.688028 0.074 Uiso 1 1 calc R U . . .
C7 C 0.3744(4) 0.4112(5) 0.7738(3) 0.0576(12) Uani 1 1 d . . . . .
H7A H 0.440474 0.429266 0.838664 0.069 Uiso 1 1 calc R U . . .
H7B H 0.313878 0.380578 0.783180 0.069 Uiso 1 1 calc R U . . .
C10 C 0.5607(4) 0.1910(5) 0.8636(4) 0.0558(11) Uani 1 1 d . . . . .
C11 C 0.6427(5) 0.2676(6) 0.9448(4) 0.0684(14) Uani 1 1 d . . . . .
H11 H 0.694480 0.313228 0.933100 0.082 Uiso 1 1 calc R U . . .
C12 C 0.6480(6) 0.2766(7) 1.0430(4) 0.0878(19) Uani 1 1 d . . . . .
H12 H 0.703427 0.327019 1.097441 0.105 Uiso 1 1 calc R U . . .
C13 C 0.5697(7) 0.2097(7) 1.0591(5) 0.097(2) Uani 1 1 d . . . . .
H13 H 0.570938 0.219276 1.123803 0.116 Uiso 1 1 calc R U . . .
C14 C 0.4918(7) 0.1309(7) 0.9824(5) 0.0882(18) Uani 1 1 d . . . . .
H14 H 0.441002 0.084065 0.995063 0.106 Uiso 1 1 calc R U . . .
C17 C 0.1025(4) 0.1702(5) 0.4141(3) 0.0551(11) Uani 1 1 d . . . . .
C16 C 0.2127(4) 0.1480(5) 0.4268(4) 0.0580(11) Uani 1 1 d . . . . .
H16A H 0.209826 0.156991 0.358496 0.070 Uiso 1 1 calc R U . . .
H16B H 0.236718 0.052159 0.452535 0.070 Uiso 1 1 calc R U . . .
C15 C 0.4875(5) 0.1200(6) 0.8847(5) 0.0703(14) Uani 1 1 d . . . . .
H15 H 0.434476 0.063889 0.832531 0.084 Uiso 1 1 calc R U . . .
C18 C 0.0345(5) 0.2709(6) 0.3436(4) 0.0695(14) Uani 1 1 d . . . . .
H18 H 0.056456 0.321308 0.301690 0.083 Uiso 1 1 calc R U . . .
C19 C -0.0673(6) 0.2977(8) 0.3347(6) 0.0920(19) Uani 1 1 d . . . . .
H19 H -0.112550 0.366032 0.287686 0.110 Uiso 1 1 calc R U . . .
C20 C -0.0992(6) 0.2217(8) 0.3962(7) 0.097(2) Uani 1 1 d . . . . .
H20 H -0.165845 0.240481 0.391833 0.116 Uiso 1 1 calc R U . . .
O1W O 0.3767(12) 0.9028(10) 0.6438(12) 0.101(4) Uani 0.74(3) 1 d G U P A 1
H1WA H 0.433622 0.854228 0.679452 0.152 Uiso 0.74(3) 1 d G U P A 1
H1WB H 0.333458 0.845164 0.597437 0.152 Uiso 0.74(3) 1 d G U P A 1
O2W O 0.406(3) 0.914(3) 0.611(3) 0.101(4) Uani 0.26(3) 1 d G . P A 2
H2WA H 0.455464 0.859548 0.654099 0.152 Uiso 0.26(3) 1 d G U P A 2
H2WB H 0.366570 0.859632 0.559174 0.152 Uiso 0.26(3) 1 d G U P A 2
S1B S 0.25579(10) 0.63620(12) 0.40614(9) 0.0554(3) Uani 1 1 d . . . . .
S1A S 0.66149(11) 0.67761(14) 0.80595(9) 0.0638(4) Uani 1 1 d . U . . .
C21 C -0.0346(6) 0.1194(8) 0.4634(5) 0.0902(19) Uani 1 1 d . . . . .
H21 H -0.058125 0.066555 0.503049 0.108 Uiso 1 1 calc R U . . .
C22 C 0.0663(5) 0.0940(7) 0.4730(4) 0.0749(16) Uani 1 1 d . . . . .
H22 H 0.110394 0.024487 0.519664 0.090 Uiso 1 1 calc R U . . .
O2A O 0.7314(15) 0.707(2) 0.7637(10) 0.101(5) Uani 0.66(3) 1 d . U P B 1
O3A O 0.5658(14) 0.763(2) 0.7604(11) 0.122(6) Uani 0.66(3) 1 d . U P B 1
O2B O 0.2401(4) 0.7649(4) 0.4509(3) 0.0921(15) Uani 1 1 d . . . . .
O4A O 0.6368(16) 0.5269(13) 0.8026(8) 0.091(4) Uani 0.66(3) 1 d . U P B 1
O3B O 0.3668(3) 0.6048(5) 0.4374(3) 0.0854(13) Uani 1 1 d . . . . .
C5A C 0.7339(4) 0.7214(5) 0.9408(4) 0.0535(11) Uani 1 1 d . . . . .
O4B O 0.2023(3) 0.5156(4) 0.4237(3) 0.0635(9) Uani 1 1 d . . . . .
C6A C 0.8108(4) 0.6282(6) 1.0115(4) 0.0689(14) Uani 1 1 d . . . . .
H6AA H 0.822497 0.540923 0.988064 0.083 Uiso 1 1 calc R U . . .
C5B C 0.1904(4) 0.6629(5) 0.2678(4) 0.0510(10) Uani 1 1 d . . . . .
C7A C 0.8700(5) 0.6650(8) 1.1169(4) 0.0807(17) Uani 1 1 d . . . . .
H7AA H 0.921251 0.601326 1.163336 0.097 Uiso 1 1 calc R U . . .
C6B C 0.1576(4) 0.7967(5) 0.2249(4) 0.0602(12) Uani 1 1 d . . . . .
H6BA H 0.168041 0.874752 0.268483 0.072 Uiso 1 1 calc R U . . .
C8A C 0.8554(5) 0.7933(7) 1.1551(5) 0.0747(15) Uani 1 1 d . . . . .
C7B C 0.1093(5) 0.8144(6) 0.1173(4) 0.0676(14) Uani 1 1 d . . . . .
H7BA H 0.088032 0.905307 0.089300 0.081 Uiso 1 1 calc R U . . .
C9A C 0.7782(5) 0.8828(6) 1.0836(5) 0.0737(15) Uani 1 1 d . . . . .
H9AA H 0.765603 0.969298 1.107326 0.088 Uiso 1 1 calc R U . . .
C8B C 0.0917(4) 0.7022(6) 0.0501(4) 0.0655(13) Uani 1 1 d . . . . .
C10A C 0.7187(5) 0.8496(6) 0.9783(4) 0.0658(13) Uani 1 1 d . . . . .
H10A H 0.667970 0.914008 0.932205 0.079 Uiso 1 1 calc R U . . .
C9B C 0.1263(5) 0.5683(6) 0.0944(4) 0.0651(13) Uani 1 1 d . . . . .
H9BA H 0.116246 0.490638 0.050589 0.078 Uiso 1 1 calc R U . . .
C11A C 0.9232(6) 0.8315(12) 1.2700(5) 0.113(3) Uani 1 1 d . U . . .
H11A H 0.917363 0.931876 1.279127 0.169 Uiso 1 1 calc R U . . .
H11B H 0.997193 0.807617 1.292577 0.169 Uiso 1 1 calc R U . . .
H11C H 0.898231 0.779283 1.311307 0.169 Uiso 1 1 calc R U . . .
C11B C 0.0380(6) 0.7227(8) -0.0681(5) 0.091(2) Uani 1 1 d . . . . .
H11D H -0.028016 0.669200 -0.100789 0.137 Uiso 1 1 calc R U . . .
H11E H 0.085265 0.689900 -0.094093 0.137 Uiso 1 1 calc R U . . .
H11F H 0.022512 0.821979 -0.084446 0.137 Uiso 1 1 calc R U . . .
C10B C 0.1751(4) 0.5481(5) 0.2020(4) 0.0585(12) Uani 1 1 d . . . . .
H10B H 0.197723 0.457541 0.230223 0.070 Uiso 1 1 calc R U . . .
O0AA O 0.589(2) 0.575(3) 0.8021(15) 0.072(6) Uani 0.34(3) 1 d . U P B 2
O1AA O 0.609(2) 0.802(2) 0.7502(18) 0.095(7) Uani 0.34(3) 1 d . U P B 2
O2AA O 0.7404(19) 0.629(4) 0.7762(16) 0.090(7) Uani 0.34(3) 1 d . U P B 2

loop_
_atom_site_aniso_label
_atom_site_aniso_U_11
_atom_site_aniso_U_22
_atom_site_aniso_U_33
_atom_site_aniso_U_23
_atom_site_aniso_U_13
_atom_site_aniso_U_12
N1 0.0423(19) 0.0412(18) 0.0479(18) 0.0006(14) 0.0199(15) 0.0011(15)
C2 0.040(2) 0.044(2) 0.046(2) -0.0058(16) 0.0209(17) 0.0023(17)
C3 0.045(2) 0.052(2) 0.042(2) -0.0078(17) 0.0213(17) -0.0053(18)
N4 0.049(2) 0.0447(19) 0.0464(18) -0.0075(14) 0.0237(16) -0.0034(15)
C6 0.049(3) 0.055(3) 0.055(2) 0.0025(19) 0.029(2) 0.003(2)
C5 0.054(3) 0.057(3) 0.054(2) -0.0060(19) 0.031(2) 0.004(2)
C9 0.054(3) 0.050(2) 0.058(2) 0.004(2) 0.022(2) 0.012(2)
C8 0.069(3) 0.046(3) 0.062(3) -0.007(2) 0.025(2) 0.012(2)
C7 0.060(3) 0.065(3) 0.047(2) -0.009(2) 0.025(2) 0.006(2)
C10 0.059(3) 0.046(2) 0.058(2) 0.010(2) 0.024(2) 0.011(2)
C11 0.067(3) 0.063(3) 0.058(3) 0.010(2) 0.017(2) 0.005(3)
C12 0.108(5) 0.078(4) 0.050(3) 0.002(3) 0.016(3) 0.006(4)
C13 0.144(7) 0.083(5) 0.069(4) 0.018(3) 0.055(4) 0.018(4)
C14 0.120(5) 0.072(4) 0.091(4) 0.028(3) 0.066(4) 0.015(4)
C17 0.054(3) 0.056(3) 0.050(2) -0.013(2) 0.0210(19) -0.016(2)
C16 0.063(3) 0.054(3) 0.052(2) -0.015(2) 0.024(2) -0.011(2)
C15 0.078(4) 0.056(3) 0.076(3) 0.015(3) 0.036(3) -0.002(3)
C18 0.058(3) 0.074(3) 0.063(3) -0.002(2) 0.018(2) -0.015(3)
C19 0.062(4) 0.085(5) 0.111(5) -0.013(4) 0.027(3) -0.009(3)
C20 0.071(4) 0.092(5) 0.131(6) -0.039(4) 0.052(4) -0.027(3)
O1W 0.103(7) 0.062(3) 0.099(7) -0.022(4) 0.017(4) 0.011(4)
O2W 0.103(7) 0.062(3) 0.099(7) -0.022(4) 0.017(4) 0.011(4)
S1B 0.0565(7) 0.0483(6) 0.0552(6) 0.0048(4) 0.0216(5) -0.0045(5)
S1A 0.0696(8) 0.0604(8) 0.0519(6) 0.0001(5) 0.0215(6) -0.0117(6)
C21 0.084(4) 0.112(5) 0.088(4) -0.034(4) 0.052(3) -0.050(4)
C22 0.077(4) 0.077(4) 0.065(3) -0.009(3) 0.029(3) -0.030(3)
O2A 0.126(8) 0.125(10) 0.071(5) -0.019(6) 0.062(5) -0.056(7)
O3A 0.082(8) 0.116(10) 0.098(6) 0.000(7) -0.014(6) 0.036(7)
O2B 0.133(4) 0.058(2) 0.063(2) -0.0069(18) 0.029(2) 0.005(2)
O4A 0.103(9) 0.056(5) 0.076(4) -0.004(4) 0.013(5) -0.032(5)
O3B 0.046(2) 0.109(3) 0.091(3) 0.038(2) 0.0244(18) 0.002(2)
C5A 0.054(3) 0.048(3) 0.063(3) -0.0003(19) 0.032(2) -0.005(2)
O4B 0.064(2) 0.063(2) 0.064(2) 0.0099(16) 0.0320(17) -0.0095(17)
C6A 0.067(3) 0.060(3) 0.067(3) -0.003(2) 0.022(2) 0.016(3)
C5B 0.049(2) 0.045(2) 0.061(2) 0.0062(19) 0.0277(19) 0.0005(19)
C7A 0.064(3) 0.105(5) 0.058(3) 0.000(3) 0.017(2) 0.019(3)
C6B 0.072(3) 0.045(3) 0.063(3) 0.000(2) 0.032(3) -0.002(2)
C8A 0.070(4) 0.098(4) 0.065(3) -0.023(3) 0.040(3) -0.018(3)
C7B 0.078(4) 0.056(3) 0.067(3) 0.018(2) 0.033(3) 0.007(3)
C9A 0.090(4) 0.068(3) 0.080(3) -0.020(3) 0.055(3) -0.012(3)
C8B 0.063(3) 0.079(3) 0.056(3) 0.012(2) 0.030(2) 0.003(3)
C10A 0.074(4) 0.058(3) 0.073(3) 0.000(2) 0.042(3) 0.005(3)
C9B 0.068(4) 0.070(3) 0.060(3) -0.006(2) 0.033(2) 0.000(3)
C11A 0.092(5) 0.171(7) 0.073(4) -0.043(4) 0.037(4) -0.020(5)
C11B 0.097(5) 0.108(5) 0.060(3) 0.010(3) 0.030(3) -0.002(4)
C10B 0.062(3) 0.048(3) 0.064(3) 0.004(2) 0.030(2) 0.008(2)
O0AA 0.073(11) 0.059(10) 0.079(8) -0.013(7) 0.034(8) -0.037(8)
O1AA 0.083(12) 0.069(9) 0.077(8) 0.010(6) -0.006(9) -0.020(7)
O2AA 0.086(10) 0.135(18) 0.059(8) -0.014(11) 0.043(7) 0.013(11)

loop_
_atom_type_symbol
_atom_type_description
_atom_type_scat_dispersion_real
_atom_type_scat_dispersion_imag
_atom_type_scat_source
C C 0.0181 0.0091 'International Tables Vol C Tables 4.2.6.8 and 6.1.1.4'
H H 0.0000 0.0000 'International Tables Vol C Tables 4.2.6.8 and 6.1.1.4'
N N 0.0311 0.0180 'International Tables Vol C Tables 4.2.6.8 and 6.1.1.4'
O O 0.0492 0.0322 'International Tables Vol C Tables 4.2.6.8 and 6.1.1.4'
S S 0.3331 0.5567 'International Tables Vol C Tables 4.2.6.8 and 6.1.1.4'

loop_
_geom_angle_atom_site_label_1
_geom_angle_atom_site_label_2
_geom_angle_atom_site_label_3
_geom_angle
_geom_angle_site_symmetry_1
_geom_angle_site_symmetry_3
_geom_angle_publ_flag
C2 N1 H1 106.6 . . ?
C2 N1 C6 108.0(3) . . ?
C2 N1 C9 115.3(3) . . ?
C6 N1 H1 106.6 . . ?
C6 N1 C9 113.3(3) . . ?
C9 N1 H1 106.6 . . ?
C3 C2 N1 112.2(3) . . ?
C8 C2 N1 116.1(4) . . ?
C8 C2 C3 119.5(4) . . ?
C8 C2 C7 60.7(3) . . ?
C7 C2 N1 118.6(4) . . ?
C7 C2 C3 120.7(4) . . ?
C2 C3 H3A 109.5 . . ?
C2 C3 H3B 109.5 . . ?
C2 C3 N4 110.7(3) . . ?
H3A C3 H3B 108.1 . . ?
N4 C3 H3A 109.5 . . ?
N4 C3 H3B 109.5 . . ?
C3 N4 H4 108.1 . . ?
C3 N4 C5 109.2(3) . . ?
C3 N4 C16 112.3(3) . . ?
C5 N4 H4 108.1 . . ?
C5 N4 C16 111.0(3) . . ?
C16 N4 H4 108.1 . . ?
N1 C6 H6A 109.1 . . ?
N1 C6 H6B 109.1 . . ?
N1 C6 C5 112.4(4) . . ?
H6A C6 H6B 107.9 . . ?
C5 C6 H6A 109.1 . . ?
C5 C6 H6B 109.1 . . ?
N4 C5 H5A 109.2 . . ?
N4 C5 H5B 109.2 . . ?
C6 C5 N4 112.0(4) . . ?
C6 C5 H5A 109.2 . . ?
C6 C5 H5B 109.2 . . ?
H5A C5 H5B 107.9 . . ?
N1 C9 H9A 109.3 . . ?
N1 C9 H9B 109.3 . . ?
H9A C9 H9B 107.9 . . ?
C10 C9 N1 111.8(4) . . ?
C10 C9 H9A 109.3 . . ?
C10 C9 H9B 109.3 . . ?
C2 C8 H8A 117.8 . . ?
C2 C8 H8B 117.8 . . ?
C2 C8 C7 59.7(3) . . ?
H8A C8 H8B 114.9 . . ?
C7 C8 H8A 117.8 . . ?
C7 C8 H8B 117.8 . . ?
C2 C7 C8 59.6(3) . . ?
C2 C7 H7A 117.8 . . ?
C2 C7 H7B 117.8 . . ?
C8 C7 H7A 117.8 . . ?
C8 C7 H7B 117.8 . . ?
H7A C7 H7B 114.9 . . ?
C11 C10 C9 119.9(5) . . ?
C15 C10 C9 121.8(5) . . ?
C15 C10 C11 118.2(5) . . ?
C10 C11 H11 119.7 . . ?
C12 C11 C10 120.7(6) . . ?
C12 C11 H11 119.7 . . ?
C11 C12 H12 120.4 . . ?
C13 C12 C11 119.2(6) . . ?
C13 C12 H12 120.4 . . ?
C12 C13 H13 119.5 . . ?
C14 C13 C12 121.0(6) . . ?
C14 C13 H13 119.5 . . ?
C13 C14 H14 120.1 . . ?
C13 C14 C15 119.8(7) . . ?
C15 C14 H14 120.1 . . ?
C18 C17 C16 120.1(5) . . ?
C22 C17 C16 121.5(5) . . ?
C22 C17 C18 118.4(5) . . ?
N4 C16 H16A 109.2 . . ?
N4 C16 H16B 109.2 . . ?
C17 C16 N4 112.1(4) . . ?
C17 C16 H16A 109.2 . . ?
C17 C16 H16B 109.2 . . ?
H16A C16 H16B 107.9 . . ?
C10 C15 C14 121.1(6) . . ?
C10 C15 H15 119.5 . . ?
C14 C15 H15 119.5 . . ?
C17 C18 H18 119.7 . . ?
C17 C18 C19 120.6(6) . . ?
C19 C18 H18 119.7 . . ?
C18 C19 H19 120.4 . . ?
C20 C19 C18 119.1(7) . . ?
C20 C19 H19 120.4 . . ?
C19 C20 H20 119.6 . . ?
C21 C20 C19 120.9(7) . . ?
C21 C20 H20 119.6 . . ?
H1WA O1W H1WB 104.5 . . ?
H2WA O2W H2WB 104.5 . . ?
O2B S1B O3B 114.2(3) . . ?
O2B S1B O4B 111.9(3) . . ?
O2B S1B C5B 106.2(2) . . ?
O3B S1B O4B 111.5(2) . . ?
O3B S1B C5B 106.6(2) . . ?
O4B S1B C5B 105.8(2) . . ?
O2A S1A O3A 113.3(8) . . ?
O2A S1A O4A 112.4(7) . . ?
O2A S1A C5A 106.0(5) . . ?
O3A S1A O4A 111.6(7) . . ?
O3A S1A C5A 107.4(6) . . ?
O4A S1A C5A 105.5(4) . . ?
O0AA S1A C5A 103.5(8) . . ?
O0AA S1A O1AA 111.9(11) . . ?
O0AA S1A O2AA 115.4(12) . . ?
O1AA S1A C5A 107.9(10) . . ?
O1AA S1A O2AA 111.1(14) . . ?
O2AA S1A C5A 106.2(9) . . ?
C20 C21 H21 120.0 . . ?
C20 C21 C22 120.0(7) . . ?
C22 C21 H21 120.0 . . ?
C17 C22 C21 121.0(6) . . ?
C17 C22 H22 119.5 . . ?
C21 C22 H22 119.5 . . ?
C6A C5A S1A 120.1(4) . . ?
C10A C5A S1A 121.4(4) . . ?
C10A C5A C6A 118.4(5) . . ?
C5A C6A H6AA 120.0 . . ?
C7A C6A C5A 120.0(5) . . ?
C7A C6A H6AA 120.0 . . ?
C6B C5B S1B 121.2(4) . . ?
C6B C5B C10B 119.4(4) . . ?
C10B C5B S1B 119.3(3) . . ?
C6A C7A H7AA 119.0 . . ?
C8A C7A C6A 122.0(6) . . ?
C8A C7A H7AA 119.0 . . ?
C5B C6B H6BA 120.1 . . ?
C7B C6B C5B 119.8(5) . . ?
C7B C6B H6BA 120.1 . . ?
C7A C8A C11A 120.6(7) . . ?
C9A C8A C7A 116.8(5) . . ?
C9A C8A C11A 122.6(6) . . ?
C6B C7B H7BA 119.0 . . ?
C8B C7B C6B 122.0(5) . . ?
C8B C7B H7BA 119.0 . . ?
C8A C9A H9AA 118.7 . . ?
C8A C9A C10A 122.5(5) . . ?
C10A C9A H9AA 118.7 . . ?
C7B C8B C9B 117.7(4) . . ?
C7B C8B C11B 121.6(5) . . ?
C9B C8B C11B 120.7(6) . . ?
C5A C10A H10A 119.8 . . ?
C9A C10A C5A 120.3(5) . . ?
C9A C10A H10A 119.8 . . ?
C8B C9B H9BA 119.3 . . ?
C10B C9B C8B 121.3(5) . . ?
C10B C9B H9BA 119.3 . . ?
C8A C11A H11A 109.5 . . ?
C8A C11A H11B 109.5 . . ?
C8A C11A H11C 109.5 . . ?
H11A C11A H11B 109.5 . . ?
H11A C11A H11C 109.5 . . ?
H11B C11A H11C 109.5 . . ?
C8B C11B H11D 109.5 . . ?
C8B C11B H11E 109.5 . . ?
C8B C11B H11F 109.5 . . ?
H11D C11B H11E 109.5 . . ?
H11D C11B H11F 109.5 . . ?
H11E C11B H11F 109.5 . . ?
C5B C10B H10B 120.1 . . ?
C9B C10B C5B 119.8(5) . . ?
C9B C10B H10B 120.1 . . ?

loop_
_geom_bond_atom_site_label_1
_geom_bond_atom_site_label_2
_geom_bond_distance
_geom_bond_site_symmetry_2
_geom_bond_publ_flag
N1 H1 0.9800 . ?
N1 C2 1.493(5) . ?
N1 C6 1.497(5) . ?
N1 C9 1.524(6) . ?
C2 C3 1.489(6) . ?
C2 C8 1.487(6) . ?
C2 C7 1.488(6) . ?
C3 H3A 0.9700 . ?
C3 H3B 0.9700 . ?
C3 N4 1.497(5) . ?
N4 H4 0.9800 . ?
N4 C5 1.510(6) . ?
N4 C16 1.520(5) . ?
C6 H6A 0.9700 . ?
C6 H6B 0.9700 . ?
C6 C5 1.502(6) . ?
C5 H5A 0.9700 . ?
C5 H5B 0.9700 . ?
C9 H9A 0.9700 . ?
C9 H9B 0.9700 . ?
C9 C10 1.491(7) . ?
C8 H8A 0.9700 . ?
C8 H8B 0.9700 . ?
C8 C7 1.502(7) . ?
C7 H7A 0.9700 . ?
C7 H7B 0.9700 . ?
C10 C11 1.389(7) . ?
C10 C15 1.381(7) . ?
C11 H11 0.9300 . ?
C11 C12 1.386(8) . ?
C12 H12 0.9300 . ?
C12 C13 1.383(10) . ?
C13 H13 0.9300 . ?
C13 C14 1.348(10) . ?
C14 H14 0.9300 . ?
C14 C15 1.386(8) . ?
C17 C16 1.493(7) . ?
C17 C18 1.384(8) . ?
C17 C22 1.381(7) . ?
C16 H16A 0.9700 . ?
C16 H16B 0.9700 . ?
C15 H15 0.9300 . ?
C18 H18 0.9300 . ?
C18 C19 1.403(9) . ?
C19 H19 0.9300 . ?
C19 C20 1.371(11) . ?
C20 H20 0.9300 . ?
C20 C21 1.359(10) . ?
O1W H1WA 0.8500 . ?
O1W H1WB 0.8501 . ?
O2W H2WA 0.8501 . ?
O2W H2WB 0.8501 . ?
S1B O2B 1.436(4) . ?
S1B O3B 1.439(4) . ?
S1B O4B 1.448(3) . ?
S1B C5B 1.771(5) . ?
S1A O2A 1.413(12) . ?
S1A O3A 1.429(10) . ?
S1A O4A 1.451(9) . ?
S1A C5A 1.760(5) . ?
S1A O0AA 1.392(15) . ?
S1A O1AA 1.41(2) . ?
S1A O2AA 1.446(19) . ?
C21 H21 0.9300 . ?
C21 C22 1.385(9) . ?
C22 H22 0.9300 . ?
C5A C6A 1.388(7) . ?
C5A C10A 1.377(7) . ?
C6A H6AA 0.9300 . ?
C6A C7A 1.384(7) . ?
C5B C6B 1.378(7) . ?
C5B C10B 1.384(7) . ?
C7A H7AA 0.9300 . ?
C7A C8A 1.380(9) . ?
C6B H6BA 0.9300 . ?
C6B C7B 1.374(7) . ?
C8A C9A 1.372(9) . ?
C8A C11A 1.508(8) . ?
C7B H7BA 0.9300 . ?
C7B C8B 1.371(8) . ?
C9A H9AA 0.9300 . ?
C9A C10A 1.375(8) . ?
C8B C9B 1.388(8) . ?
C8B C11B 1.512(7) . ?
C10A H10A 0.9300 . ?
C9B H9BA 0.9300 . ?
C9B C10B 1.377(7) . ?
C11A H11A 0.9600 . ?
C11A H11B 0.9600 . ?
C11A H11C 0.9600 . ?
C11B H11D 0.9600 . ?
C11B H11E 0.9600 . ?
C11B H11F 0.9600 . ?
C10B H10B 0.9300 . ?
